data_1532269
loop_
_publ_author_name
'Weitzer, F.'
'Rogl, P.'
'Noel, H.'

_publ_section_title
;
 The ternary system: silicon - titanium - uranium
;
_journal_name_full 'Journal of Alloys Compd.'
_journal_page_first 155
_journal_page_last 159
_journal_volume 350
_journal_year 2003
_chemical_formula_sum 'Si4 Ti3 U2'
_chemical_name_systematic 'U2 Ti3 Si4'
_space_group_IT_number 14
_symmetry_space_group_name_Hall '-P 2ybc'
_symmetry_space_group_name_H-M 'P 1 21/c 1'
_cell_angle_alpha 90
_cell_angle_beta 109.31
_cell_angle_gamma 90
_cell_formula_units_Z 2
_cell_length_a 6.9595
_cell_length_b 6.9475
_cell_length_c 6.8126
_cell_volume 310.866
_citation_journal_id_ASTM JALCEU
_cod_data_source_file Weitzer_JALCEU_2003_1304.cif
_cod_data_source_block Si4Ti3U2
_cod_original_cell_volume 310.8661
_cod_database_code 1532269

loop_
_symmetry_equiv_pos_as_xyz
x,y,z
-x,y+1/2,-z+1/2
-x,-y,-z
x,-y-1/2,z-1/2

loop_
_atom_site_label
_atom_site_type_symbol
_atom_site_fract_x
_atom_site_fract_y
_atom_site_fract_z
_atom_site_occupancy
_atom_site_U_iso_or_equiv
U1 U 0.1854 0.166 0.0605 1 0.0
Si2 Si 0.5317 0.4003 0.3624 1 0.0
Si1 Si 0.1128 0.9527 0.3351 1 0.0
Ti2 Ti 0.2574 0.6901 0.2528 1 0.0
Ti1 Ti 0.5 0 0.5 1 0.0
